data_4509895
loop_
_publ_author_name
'Liu, Zun-qi'
'Kubo, Kazuya'
'Noro, Shin-ichiro'
'Akutagawa, Tomoyuki'
'Nakamura, Takayoshi'

_publ_section_title
;
 Design of Crystalline Spaces for Molecular Rotations in Crystals
;
_journal_issue 2
_journal_name_full 'Crystal Growth &amp; Design'
_journal_page_first 537
_journal_paper_doi 10.1021/cg4013262
_journal_volume 14
_journal_year 2014
_chemical_formula_sum 'C16.5 H16 F0.5 N0.5 Ni0.5 O3 S5'
_chemical_formula_weight 468.45
_chemical_name_systematic
;
 ?
;
_space_group_IT_number 15
_symmetry_cell_setting monoclinic
_symmetry_space_group_name_Hall '-C 2yc'
_symmetry_space_group_name_H-M 'C 1 2/c 1'
_atom_sites_solution_hydrogens geom
_atom_sites_solution_primary direct
_atom_sites_solution_secondary difmap
_audit_creation_method SHELXL-97
_cell_angle_alpha 90.00
_cell_angle_beta 131.7296(17)
_cell_angle_gamma 90.00
_cell_formula_units_Z 8
_cell_length_a 29.103(2)
_cell_length_b 9.1316(5)
_cell_length_c 20.2030(13)
_cell_measurement_temperature 296(2)
_cell_volume 4006.9(4)
_computing_molecular_graphics 'Yadokari-XG 2009 (Wakita Nemoto et al., 2009)'
_computing_publication_material 'Yadokari-XG 2009 (Wakita,Nemoto et al., 2009)'
_computing_structure_refinement 'SHELXL-97 (Sheldrick, 1997)'
_computing_structure_solution 'SHELXS-97 (Sheldrick, 1990)'
_diffrn_ambient_temperature 296(2)
_diffrn_measured_fraction_theta_full 0.997
_diffrn_measured_fraction_theta_max 0.997
_diffrn_radiation_monochromator graphite
_diffrn_radiation_source 'fine-focus sealed tube'
_diffrn_radiation_type MoK\a
_diffrn_radiation_wavelength 0.71075
_diffrn_reflns_av_R_equivalents 0.0682
_diffrn_reflns_av_sigmaI/netI 0.0576
_diffrn_reflns_limit_h_max 37
_diffrn_reflns_limit_h_min -37
_diffrn_reflns_limit_k_max 11
_diffrn_reflns_limit_k_min -11
_diffrn_reflns_limit_l_max 26
_diffrn_reflns_limit_l_min -26
_diffrn_reflns_number 19041
_diffrn_reflns_theta_full 27.44
_diffrn_reflns_theta_max 27.44
_diffrn_reflns_theta_min 3.06
_exptl_absorpt_coefficient_mu 1.054
_exptl_absorpt_correction_T_max 0.9019
_exptl_absorpt_correction_T_min 0.6779
_exptl_crystal_density_diffrn 1.553
_exptl_crystal_density_method 'not measured'
_exptl_crystal_F_000 1928
_exptl_crystal_size_max 0.40
_exptl_crystal_size_mid 0.22
_exptl_crystal_size_min 0.10
_refine_diff_density_max 0.616
_refine_diff_density_min -1.002
_refine_diff_density_rms 0.094
_refine_ls_extinction_method none
_refine_ls_goodness_of_fit_ref 1.060
_refine_ls_hydrogen_treatment mixed
_refine_ls_matrix_type full
_refine_ls_number_parameters 245
_refine_ls_number_reflns 4567
_refine_ls_number_restraints 0
_refine_ls_restrained_S_all 1.060
_refine_ls_R_factor_all 0.1081
_refine_ls_R_factor_gt 0.0464
_refine_ls_shift/su_max 0.000
_refine_ls_shift/su_mean 0.000
_refine_ls_structure_factor_coef Fsqd
_refine_ls_weighting_details 'calc w=1/[\s^2^(Fo^2^)+(0.0604P)^2^+7.2608P] where P=(Fo^2^+2Fc^2^)/3'
_refine_ls_weighting_scheme calc
_refine_ls_wR_factor_gt 0.1049
_refine_ls_wR_factor_ref 0.1568
_reflns_number_gt 2491
_reflns_number_total 4567
_reflns_threshold_expression >2sigma(I)
_cod_data_source_file cg4013262_si_005.cif
_cod_data_source_block 2f4me
_cod_original_cell_volume 4006.9(5)
_cod_original_sg_symbol_H-M 'C 2/c'
_cod_original_formula_sum 'C16.50 H16 F0.50 N0.50 Ni0.50 O3 S5'
_cod_database_code 4509895

loop_
_symmetry_equiv_pos_as_xyz
'x, y, z'
'-x, y, -z+1/2'
'x+1/2, y+1/2, z'
'-x+1/2, y+1/2, -z+1/2'
'-x, -y, -z'
'x, -y, z-1/2'
'-x+1/2, -y+1/2, -z'
'x+1/2, -y+1/2, z-1/2'

loop_
_atom_site_label
_atom_site_type_symbol
_atom_site_fract_x
_atom_site_fract_y
_atom_site_fract_z
_atom_site_U_iso_or_equiv
_atom_site_adp_type
_atom_site_occupancy
_atom_site_symmetry_multiplicity
_atom_site_calc_flag
_atom_site_refinement_flags
S1 S 0.31155(6) -0.13293(16) 0.88855(10) 0.0796(5) Uani 1 1 d .
S2 S 0.21748(5) 0.03918(14) 0.72410(8) 0.0589(3) Uani 1 1 d .
S3 S 0.08552(5) 0.10424(13) 0.55489(8) 0.0532(3) Uani 1 1 d .
S4 S -0.04382(5) 0.15187(13) 0.39055(8) 0.0556(3) Uani 1 1 d .
S5 S -0.17827(6) 0.20053(14) 0.22948(9) 0.0649(4) Uani 1 1 d .
O1 O -0.01970(17) -0.3468(3) 0.3609(2) 0.0620(9) Uani 1 1 d .
O2 O 0.10093(17) -0.3176(4) 0.4282(2) 0.0640(9) Uani 1 1 d .
O3 O 0.12152(17) -0.3240(3) 0.3201(2) 0.0633(9) Uani 1 1 d .
C1 C 0.1381(2) 0.0056(5) 0.6506(3) 0.0493(10) Uani 1 1 d .
C2 C -0.1203(2) 0.1066(5) 0.3262(3) 0.0526(11) Uani 1 1 d .
C3 C 0.0000 0.4029(6) 0.2500 0.0464(14) Uani 1 2 d S
C4 C 0.2397(2) -0.0989(5) 0.7993(3) 0.0594(12) Uani 1 1 d .
C5 C 0.0533(2) 0.1750(5) 0.3127(3) 0.0647(14) Uani 1 1 d .
H1 H 0.0897 0.1241 0.3554 0.078 Uiso 1 1 calc R
C6 C 0.0000 0.0999(7) 0.2500 0.0595(18) Uani 1 2 d S
C7 C 0.1555(2) -0.2236(5) 0.3886(3) 0.0601(12) Uani 1 1 d .
C8 C 0.0857(3) -0.3064(6) 0.4828(3) 0.0660(14) Uani 1 1 d .
H2 H 0.0754 -0.2060 0.4838 0.079 Uiso 1 1 calc R
H3 H 0.1207 -0.3356 0.5431 0.079 Uiso 1 1 calc R
C9 C 0.0322(3) -0.4042(6) 0.4453(3) 0.0674(14) Uani 1 1 d .
H4 H 0.0410 -0.5030 0.4388 0.081 Uiso 1 1 calc R
H5 H 0.0239 -0.4071 0.4845 0.081 Uiso 1 1 calc R
C10 C 0.1265(3) -0.3180(6) 0.2541(3) 0.0710(15) Uani 1 1 d .
H6 H 0.1667 -0.3532 0.2789 0.085 Uiso 1 1 calc R
H7 H 0.1220 -0.2177 0.2348 0.085 Uiso 1 1 calc R
C11 C 0.1444(2) -0.2202(5) 0.4464(3) 0.0597(12) Uani 1 1 d .
C12 C 0.1760(3) -0.1213(6) 0.5153(4) 0.0753(16) Uani 1 1 d .
H8 H 0.1692 -0.1193 0.5543 0.090 Uiso 1 1 calc R
C13 C 0.0534(2) 0.3278(5) 0.3130(3) 0.0599(13) Uani 1 1 d .
C14 C -0.0774(3) -0.4109(6) 0.3226(3) 0.0677(14) Uani 1 1 d .
H9 H -0.0820 -0.4147 0.3659 0.081 Uiso 1 1 calc R
H10 H -0.0800 -0.5099 0.3030 0.081 Uiso 1 1 calc R
C15 C 0.2176(3) -0.0248(7) 0.5272(4) 0.0849(18) Uani 1 1 d .
H11 H 0.2380 0.0427 0.5734 0.102 Uiso 1 1 calc R
C16 C 0.1979(3) -0.1290(6) 0.4023(4) 0.0739(15) Uani 1 1 d .
H12 H 0.2060 -0.1325 0.3648 0.089 Uiso 1 1 calc R
C17 C 0.0000 -0.0674(8) 0.2500 0.101(3) Uani 1 2 d S
H13 H -0.0222 -0.1024 0.2666 0.152 Uiso 0.50 1 calc PR
H14 H 0.0416 -0.1024 0.2917 0.152 Uiso 0.50 1 calc PR
H15 H -0.0194 -0.1024 0.1917 0.152 Uiso 0.50 1 calc PR
C18 C 0.2289(3) -0.0282(6) 0.4715(4) 0.0820(17) Uani 1 1 d .
H16 H 0.2571 0.0363 0.4798 0.098 Uiso 1 1 calc R
Ni1 Ni 0.0000 0.0000 0.5000 0.0466(2) Uani 1 2 d S
N1 N 0.0000 0.5639(5) 0.2500 0.0676(17) Uani 1 2 d S
H1A H -0.0368 0.5964 0.2272 0.101 Uiso 0.50 1 calc PR
H1B H 0.0083 0.5964 0.2174 0.101 Uiso 0.50 1 calc PR
H1C H 0.0285 0.5964 0.3054 0.101 Uiso 0.50 1 calc PR
F1 F 0.1082(3) 0.3861(6) 0.3751(4) 0.0823(19) Uani 0.50 1 d P

loop_
_atom_site_aniso_label
_atom_site_aniso_U_11
_atom_site_aniso_U_22
_atom_site_aniso_U_33
_atom_site_aniso_U_23
_atom_site_aniso_U_13
_atom_site_aniso_U_12
S1 0.0417(7) 0.0771(9) 0.0741(9) -0.0005(7) 0.0193(7) 0.0074(6)
S2 0.0368(6) 0.0663(7) 0.0600(7) -0.0054(6) 0.0266(6) -0.0038(5)
S3 0.0375(6) 0.0560(7) 0.0564(7) 0.0018(5) 0.0272(6) -0.0042(5)
S4 0.0389(6) 0.0602(7) 0.0583(7) 0.0045(6) 0.0284(6) -0.0025(5)
S5 0.0456(7) 0.0609(7) 0.0638(8) 0.0077(6) 0.0261(6) 0.0043(6)
O1 0.078(3) 0.0577(19) 0.064(2) 0.0087(16) 0.053(2) 0.0011(17)
O2 0.082(3) 0.063(2) 0.066(2) -0.0013(17) 0.057(2) 0.0025(18)
O3 0.083(3) 0.062(2) 0.061(2) -0.0017(17) 0.055(2) 0.0000(18)
C1 0.037(2) 0.055(3) 0.051(2) -0.004(2) 0.027(2) -0.002(2)
C2 0.042(3) 0.057(3) 0.049(2) -0.005(2) 0.026(2) 0.001(2)
C3 0.062(4) 0.031(3) 0.049(3) 0.000 0.038(3) 0.000
C4 0.046(3) 0.055(3) 0.068(3) -0.003(2) 0.034(3) 0.007(2)
C5 0.057(3) 0.049(3) 0.066(3) 0.007(2) 0.032(3) 0.007(2)
C6 0.075(5) 0.036(3) 0.069(4) 0.000 0.048(4) 0.000
C7 0.062(3) 0.061(3) 0.056(3) 0.002(2) 0.039(3) 0.008(2)
C8 0.087(4) 0.072(3) 0.054(3) 0.002(3) 0.053(3) 0.008(3)
C9 0.094(4) 0.060(3) 0.062(3) 0.009(3) 0.057(3) 0.004(3)
C10 0.089(4) 0.082(4) 0.071(3) -0.007(3) 0.066(3) -0.002(3)
C11 0.064(3) 0.062(3) 0.057(3) 0.006(2) 0.042(3) 0.011(2)
C12 0.079(4) 0.081(4) 0.069(3) -0.012(3) 0.051(3) 0.001(3)
C13 0.059(3) 0.053(3) 0.058(3) -0.004(2) 0.035(3) -0.007(2)
C14 0.089(4) 0.069(3) 0.071(3) 0.005(3) 0.064(3) -0.004(3)
C15 0.081(4) 0.088(4) 0.078(4) -0.019(3) 0.049(4) -0.006(3)
C16 0.073(4) 0.081(4) 0.074(4) -0.001(3) 0.051(3) -0.002(3)
C17 0.114(8) 0.035(4) 0.131(8) 0.000 0.072(7) 0.000
C18 0.074(4) 0.079(4) 0.078(4) -0.007(3) 0.044(4) -0.009(3)
Ni1 0.0342(4) 0.0499(5) 0.0511(5) -0.0016(4) 0.0265(4) -0.0009(3)
N1 0.114(5) 0.038(3) 0.080(4) 0.000 0.077(4) 0.000
F1 0.063(4) 0.047(3) 0.083(4) -0.007(3) 0.026(3) -0.012(3)

loop_
_atom_type_symbol
_atom_type_description
_atom_type_scat_dispersion_real
_atom_type_scat_dispersion_imag
_atom_type_scat_source
C C 0.0033 0.0016 'International Tables Vol C Tables 4.2.6.8 and 6.1.1.4'
H H 0.0000 0.0000 'International Tables Vol C Tables 4.2.6.8 and 6.1.1.4'
N N 0.0061 0.0033 'International Tables Vol C Tables 4.2.6.8 and 6.1.1.4'
O O 0.0106 0.0060 'International Tables Vol C Tables 4.2.6.8 and 6.1.1.4'
F F 0.0171 0.0103 'International Tables Vol C Tables 4.2.6.8 and 6.1.1.4'
S S 0.1246 0.1234 'International Tables Vol C Tables 4.2.6.8 and 6.1.1.4'
Ni Ni 0.3393 1.1124 'International Tables Vol C Tables 4.2.6.8 and 6.1.1.4'

loop_
_geom_angle_atom_site_label_1
_geom_angle_atom_site_label_2
_geom_angle_atom_site_label_3
_geom_angle
_geom_angle_site_symmetry_1
_geom_angle_site_symmetry_3
C4 S2 C1 97.4(2) . .
C1 S3 Ni1 101.89(15) . .
C2 S4 Ni1 101.75(17) . .
C2 S5 C4 97.2(2) . 5_556
C9 O1 C14 115.1(4) . .
C11 O2 C8 116.4(4) . .
C7 O3 C10 117.2(4) . .
C2 C1 S3 121.5(3) 5_556 .
C2 C1 S2 115.3(3) 5_556 .
S3 C1 S2 123.1(3) . .
C1 C2 S4 121.1(4) 5_556 .
C1 C2 S5 116.9(4) 5_556 .
S4 C2 S5 122.0(3) . .
C13 C3 C13 119.9(6) 2 .
C13 C3 N1 120.1(3) 2 .
C13 C3 N1 120.1(3) . .
S1 C4 S2 124.0(3) . .
S1 C4 S5 122.7(3) . 5_556
S2 C4 S5 113.3(3) . 5_556
C6 C5 C13 120.2(5) . .
C5 C6 C5 119.8(6) . 2
C5 C6 C17 120.1(3) . .
C5 C6 C17 120.1(3) 2 .
C16 C7 O3 124.4(5) . .
C16 C7 C11 119.5(5) . .
O3 C7 C11 116.1(5) . .
O2 C8 C9 108.5(4) . .
O1 C9 C8 107.7(4) . .
O3 C10 C14 108.9(4) . 2
C12 C11 O2 124.6(5) . .
C12 C11 C7 119.2(5) . .
O2 C11 C7 116.2(4) . .
C11 C12 C15 120.7(6) . .
F1 C13 C3 126.1(5) . .
F1 C13 C5 113.9(5) . .
C3 C13 C5 120.0(5) . .
O1 C14 C10 107.4(4) . 2
C18 C15 C12 120.4(6) . .
C7 C16 C18 120.7(6) . .
C15 C18 C16 119.5(6) . .
S3 Ni1 S3 180.00(5) . 5_556
S3 Ni1 S4 86.34(4) . .
S3 Ni1 S4 93.66(4) 5_556 .
S3 Ni1 S4 93.66(4) . 5_556
S3 Ni1 S4 86.34(4) 5_556 5_556
S4 Ni1 S4 180.0 . 5_556

loop_
_geom_bond_atom_site_label_1
_geom_bond_atom_site_label_2
_geom_bond_distance
_geom_bond_site_symmetry_2
S1 C4 1.644(5) .
S2 C4 1.734(5) .
S2 C1 1.752(4) .
S3 C1 1.718(5) .
S3 Ni1 2.1578(11) .
S4 C2 1.722(5) .
S4 Ni1 2.1646(12) .
S5 C2 1.735(5) .
S5 C4 1.736(5) 5_556
O1 C9 1.426(6) .
O1 C14 1.426(6) .
O2 C11 1.381(6) .
O2 C8 1.440(5) .
O3 C7 1.383(6) .
O3 C10 1.436(6) .
C1 C2 1.364(6) 5_556
C2 C1 1.364(6) 5_556
C3 C13 1.368(6) 2
C3 C13 1.368(6) .
C3 N1 1.470(7) .
C4 S5 1.736(5) 5_556
C5 C6 1.366(6) .
C5 C13 1.395(6) .
C6 C5 1.366(6) 2
C6 C17 1.528(9) .
C7 C16 1.376(7) .
C7 C11 1.403(7) .
C8 C9 1.493(7) .
C10 C14 1.489(7) 2
C11 C12 1.377(7) .
C12 C15 1.384(8) .
C13 F1 1.318(7) .
C14 C10 1.489(7) 2
C15 C18 1.368(8) .
C16 C18 1.392(8) .
Ni1 S3 2.1578(11) 5_556
Ni1 S4 2.1646(12) 5_556

loop_
_geom_torsion_atom_site_label_1
_geom_torsion_atom_site_label_2
_geom_torsion_atom_site_label_3
_geom_torsion_atom_site_label_4
_geom_torsion
_geom_torsion_site_symmetry_1
_geom_torsion_site_symmetry_4
Ni1 S3 C1 C2 0.0(4) . 5_556
Ni1 S3 C1 S2 179.1(2) . .
C4 S2 C1 C2 0.6(4) . 5_556
C4 S2 C1 S3 -178.6(3) . .
Ni1 S4 C2 C1 -2.6(4) . 5_556
Ni1 S4 C2 S5 177.5(2) . .
C4 S5 C2 C1 -0.7(4) 5_556 5_556
C4 S5 C2 S4 179.2(3) 5_556 .
C1 S2 C4 S1 179.3(3) . .
C1 S2 C4 S5 -0.1(3) . 5_556
C13 C5 C6 C5 0.2(4) . 2
C13 C5 C6 C17 -179.8(4) . .
C10 O3 C7 C16 -6.7(7) . .
C10 O3 C7 C11 172.8(4) . .
C11 O2 C8 C9 171.9(4) . .
C14 O1 C9 C8 -169.1(4) . .
O2 C8 C9 O1 -66.1(5) . .
C7 O3 C10 C14 -168.1(4) . 2
C8 O2 C11 C12 4.0(7) . .
C8 O2 C11 C7 -175.1(4) . .
C16 C7 C11 C12 0.4(8) . .
O3 C7 C11 C12 -179.0(4) . .
C16 C7 C11 O2 179.6(4) . .
O3 C7 C11 O2 0.1(6) . .
O2 C11 C12 C15 -178.2(5) . .
C7 C11 C12 C15 0.9(8) . .
C13 C3 C13 F1 177.3(7) 2 .
N1 C3 C13 F1 -2.7(7) . .
C13 C3 C13 C5 0.2(4) 2 .
N1 C3 C13 C5 -179.8(4) . .
C6 C5 C13 F1 -177.8(5) . .
C6 C5 C13 C3 -0.3(7) . .
C9 O1 C14 C10 168.3(4) . 2
C11 C12 C15 C18 -1.3(9) . .
O3 C7 C16 C18 178.1(5) . .
C11 C7 C16 C18 -1.3(8) . .
C12 C15 C18 C16 0.4(9) . .
C7 C16 C18 C15 0.9(9) . .
C1 S3 Ni1 S3 -167(10) . 5_556
C1 S3 Ni1 S4 -178.71(16) . .
C1 S3 Ni1 S4 1.29(16) . 5_556
C2 S4 Ni1 S3 -178.02(16) . .
C2 S4 Ni1 S3 1.98(16) . 5_556
C2 S4 Ni1 S4 145.6(2) . 5_556
